data_7122607
loop_
_publ_author_name
'Kivi, Charlie Eric William'
'Gelfand, Benjamin Sidney'
'Dureckova, Hana'
'Ho, Ha T. K.'
'Ma, Cindy'
'Shimizu, George K. H.'
'Woo, Tom'
'Song, Datong'

_publ_section_title
;
 3D Porous Metal--Organic Framework for Selective Adsorption of Methane
 over Dinitrogen under Ambient Pressure
;
_journal_name_full 'Chemical Communications'
_journal_paper_doi 10.1039/C8CC07756H
_journal_year 2018
_chemical_formula_sum 'C208 H224 N64 Ni16 O64'
_chemical_formula_weight 5583.86
_space_group_crystal_system tetragonal
_space_group_IT_number 88
_space_group_name_Hall '-I 4ad'
_space_group_name_H-M_alt 'I 41/a'
_symmetry_space_group_name_Hall '-I 4ad'
_symmetry_space_group_name_H-M 'I 41/a :2'
_atom_sites_solution_hydrogens geom
_audit_creation_method SHELXL-2016/6
_audit_update_record
;
2018-09-20 deposited with the CCDC.
2018-11-15 downloaded from the CCDC.
;
_cell_angle_alpha 90
_cell_angle_beta 90
_cell_angle_gamma 90
_cell_formula_units_Z 1
_cell_length_a 19.5487(6)
_cell_length_b 19.5487(6)
_cell_length_c 29.8878(16)
_cell_measurement_reflns_used 120549
_cell_measurement_temperature 147(2)
_cell_measurement_theta_max 67.469
_cell_measurement_theta_min 2.701
_cell_volume 11421.7(8)
_computing_structure_refinement 'SHELXL-2016/6 (Sheldrick, 2016)'
_diffrn_ambient_temperature 147(2)
_diffrn_measured_fraction_theta_full 0.995
_diffrn_measured_fraction_theta_max 0.994
_diffrn_measurement_device_type 'Bruke Kappa Apex Duo'
_diffrn_measurement_method 'Phi and Omega Scans'
_diffrn_radiation_type CuK\a
_diffrn_radiation_wavelength 1.54178
_diffrn_reflns_av_R_equivalents 0.0858
_diffrn_reflns_av_unetI/netI 0.0389
_diffrn_reflns_Laue_measured_fraction_full 0.995
_diffrn_reflns_Laue_measured_fraction_max 0.994
_diffrn_reflns_limit_h_max 23
_diffrn_reflns_limit_h_min -23
_diffrn_reflns_limit_k_max 22
_diffrn_reflns_limit_k_min -23
_diffrn_reflns_limit_l_max 35
_diffrn_reflns_limit_l_min -35
_diffrn_reflns_number 120549
_diffrn_reflns_point_group_measured_fraction_full 0.995
_diffrn_reflns_point_group_measured_fraction_max 0.994
_diffrn_reflns_theta_full 67.469
_diffrn_reflns_theta_max 67.469
_diffrn_reflns_theta_min 2.701
_exptl_absorpt_coefficient_mu 1.099
_exptl_absorpt_correction_T_max 0.7529
_exptl_absorpt_correction_T_min 0.6144
_exptl_absorpt_correction_type multi-scan
_exptl_absorpt_process_details 'SADABS 2014/5'
_exptl_crystal_colour green
_exptl_crystal_density_diffrn 0.812
_exptl_crystal_description block
_exptl_crystal_F_000 2880
_exptl_crystal_size_max 0.200
_exptl_crystal_size_mid 0.170
_exptl_crystal_size_min 0.170
_refine_diff_density_max 0.894
_refine_diff_density_min -0.564
_refine_diff_density_rms 0.144
_refine_ls_extinction_method none
_refine_ls_goodness_of_fit_ref 1.022
_refine_ls_hydrogen_treatment constr
_refine_ls_matrix_type full
_refine_ls_number_parameters 214
_refine_ls_number_reflns 5106
_refine_ls_number_restraints 0
_refine_ls_restrained_S_all 1.022
_refine_ls_R_factor_all 0.1465
_refine_ls_R_factor_gt 0.1251
_refine_ls_shift/su_max 0.000
_refine_ls_shift/su_mean 0.000
_refine_ls_structure_factor_coef Fsqd
_refine_ls_weighting_details 'w=1/[\s^2^(Fo^2^)+240.0000P] where P=(Fo^2^+2Fc^2^)/3'
_refine_ls_weighting_scheme calc
_refine_ls_wR_factor_gt 0.2796
_refine_ls_wR_factor_ref 0.2906
_reflns_Friedel_coverage 0.000
_reflns_number_gt 4311
_reflns_number_total 5106
_reflns_threshold_expression 'I > 2\s(I)'
_cod_data_source_file c8cc07756h2.cif
_cod_data_source_block ceknimof_sq
_cod_original_cell_volume 11421.7(9)
_cod_database_code 7122607
_shelx_shelxl_version_number 2016/6
_shelx_space_group_comment
;
The symmetry employed for this shelxl refinement is uniquely defined
by the following loop, which should always be used as a source of
symmetry information in preference to the above space-group names.
They are only intended as comments.
;
_shelx_estimated_absorpt_t_min 0.810
_shelx_estimated_absorpt_t_max 0.835

loop_
_space_group_symop_operation_xyz
'x, y, z'
'-x+1/2, -y, z+1/2'
'-y+3/4, x+1/4, z+1/4'
'y+3/4, -x+3/4, z+3/4'
'x+1/2, y+1/2, z+1/2'
'-x+1, -y+1/2, z+1'
'-y+5/4, x+3/4, z+3/4'
'y+5/4, -x+5/4, z+5/4'
'-x, -y, -z'
'x-1/2, y, -z-1/2'
'y-3/4, -x-1/4, -z-1/4'
'-y-3/4, x-3/4, -z-3/4'
'-x+1/2, -y+1/2, -z+1/2'
'x, y+1/2, -z'
'y-1/4, -x+1/4, -z+1/4'
'-y-1/4, x-1/4, -z-1/4'

loop_
_atom_site_label
_atom_site_type_symbol
_atom_site_fract_x
_atom_site_fract_y
_atom_site_fract_z
_atom_site_U_iso_or_equiv
_atom_site_adp_type
_atom_site_occupancy
_atom_site_site_symmetry_order
_atom_site_calc_flag
_atom_site_refinement_flags_posn
_atom_site_refinement_flags_adp
_atom_site_refinement_flags_occupancy
_atom_site_disorder_assembly
_atom_site_disorder_group
Ni1 Ni -0.65090(13) -0.48383(12) 0.15043(5) 0.0460(8) Uani 0.887(8) 1 d . . P A 1
N1 N -0.7044(4) -0.5274(4) 0.0965(2) 0.0467(17) Uani 1 1 d . . . . .
N2 N -0.7682(4) -0.5035(4) 0.0899(2) 0.060(2) Uani 1 1 d . . . . .
N3 N -0.7078(4) -0.3975(5) 0.1461(2) 0.061(2) Uani 1 1 d . . . . .
N4 N -0.7744(4) -0.3973(4) 0.1319(2) 0.0498(17) Uani 1 1 d . . . . .
O1 O -0.7738(4) -0.5420(4) -0.0479(2) 0.0655(18) Uani 1 1 d . . . . .
O2 O -0.7023(4) -0.6244(4) -0.0326(2) 0.074(2) Uani 1 1 d . . . . .
O3 O -0.6980(4) -0.1822(4) 0.1351(2) 0.069(2) Uani 1 1 d . . . . .
O4 O -0.7959(3) -0.1888(3) 0.1002(2) 0.0593(17) Uani 1 1 d . . . . .
C1 C -0.7380(6) -0.5751(6) -0.0202(3) 0.065(3) Uani 1 1 d . . . . .
C2 C -0.6223(6) -0.5921(7) 0.0529(4) 0.081(4) Uani 1 1 d . . . . .
H2A H -0.601377 -0.598750 0.082413 0.122 Uiso 1 1 calc R U . . .
H2B H -0.591968 -0.564225 0.034254 0.122 Uiso 1 1 calc R U . . .
H2C H -0.629497 -0.636667 0.038666 0.122 Uiso 1 1 calc R U . . .
C3 C -0.6858(6) -0.5585(6) 0.0579(3) 0.063(3) Uani 1 1 d . . . . .
C4 C -0.7378(6) -0.5525(6) 0.0270(3) 0.067(3) Uani 1 1 d . . . . .
C5 C -0.7914(5) -0.5146(6) 0.0474(3) 0.059(3) Uani 1 1 d . . . . .
C6 C -0.8570(6) -0.4876(8) 0.0298(4) 0.095(4) Uani 1 1 d . . . . .
H6A H -0.894448 -0.501455 0.049617 0.143 Uiso 1 1 calc R U . . .
H6B H -0.864978 -0.505955 -0.000251 0.143 Uiso 1 1 calc R U . . .
H6C H -0.854828 -0.437566 0.028421 0.143 Uiso 1 1 calc R U . . .
C7 C -0.8046(5) -0.4670(5) 0.1259(4) 0.064(3) Uani 1 1 d . . . . .
H7A H -0.800910 -0.493174 0.154110 0.077 Uiso 1 1 calc R U . A 2
H7B H -0.853726 -0.462904 0.118133 0.077 Uiso 1 1 calc R U . A 2
C8 C -0.6246(6) -0.3078(6) 0.1610(4) 0.080(3) Uani 1 1 d . . . . .
H8A H -0.594002 -0.347378 0.163229 0.120 Uiso 1 1 calc R U . . .
H8B H -0.629422 -0.286496 0.190517 0.120 Uiso 1 1 calc R U . . .
H8C H -0.605306 -0.274527 0.139951 0.120 Uiso 1 1 calc R U . . .
C9 C -0.6932(6) -0.3306(5) 0.1447(3) 0.061(3) Uani 1 1 d . . . . .
C10 C -0.7456(5) -0.2911(5) 0.1284(3) 0.055(2) Uani 1 1 d . . . . .
C11 C -0.7999(5) -0.3364(5) 0.1204(3) 0.056(2) Uani 1 1 d . . . . .
C12 C -0.8686(6) -0.3280(7) 0.1048(4) 0.083(4) Uani 1 1 d . . . . .
H12A H -0.895675 -0.368293 0.112984 0.125 Uiso 1 1 calc R U . . .
H12B H -0.868399 -0.322900 0.072153 0.125 Uiso 1 1 calc R U . . .
H12C H -0.888698 -0.287158 0.118458 0.125 Uiso 1 1 calc R U . . .
C13 C -0.7470(6) -0.2199(5) 0.1206(3) 0.061(3) Uani 1 1 d . . . . .
Ni1A Ni -0.6897(10) -0.4551(8) 0.1450(4) 0.047(5) Uani 0.113(8) 1 d . . P A 2

loop_
_atom_site_aniso_label
_atom_site_aniso_U_11
_atom_site_aniso_U_22
_atom_site_aniso_U_33
_atom_site_aniso_U_23
_atom_site_aniso_U_13
_atom_site_aniso_U_12
Ni1 0.0568(16) 0.0524(13) 0.0289(7) 0.0004(8) 0.0040(7) -0.0034(12)
N1 0.049(4) 0.065(5) 0.026(3) -0.011(3) 0.007(3) 0.010(4)
N2 0.053(4) 0.079(6) 0.048(4) -0.012(4) 0.004(4) -0.007(4)
N3 0.062(5) 0.081(7) 0.039(4) -0.006(4) 0.002(4) -0.019(5)
N4 0.043(4) 0.060(5) 0.046(4) 0.006(4) 0.008(3) -0.002(4)
O1 0.086(5) 0.073(5) 0.037(3) -0.004(3) -0.006(3) 0.012(4)
O2 0.080(5) 0.089(6) 0.054(4) 0.008(4) -0.001(4) 0.003(4)
O3 0.068(5) 0.074(5) 0.066(4) 0.001(4) -0.022(4) -0.002(4)
O4 0.063(4) 0.066(4) 0.049(4) 0.003(3) -0.011(3) 0.002(3)
C1 0.070(6) 0.075(7) 0.049(5) -0.018(5) 0.000(5) 0.006(6)
C2 0.073(7) 0.119(10) 0.052(6) -0.008(6) 0.006(5) 0.031(7)
C3 0.066(6) 0.080(7) 0.044(5) -0.003(5) 0.001(5) 0.002(5)
C4 0.073(7) 0.095(8) 0.034(4) -0.007(5) 0.001(5) -0.009(6)
C5 0.058(6) 0.083(7) 0.036(4) -0.015(5) 0.004(4) 0.012(5)
C6 0.084(8) 0.132(12) 0.070(7) -0.041(8) -0.009(7) 0.017(8)
C7 0.059(6) 0.064(6) 0.068(6) -0.025(5) 0.008(5) -0.006(5)
C8 0.067(7) 0.080(8) 0.092(9) 0.009(7) -0.025(6) -0.012(6)
C9 0.073(7) 0.054(6) 0.055(6) -0.003(5) 0.002(5) -0.008(5)
C10 0.058(6) 0.062(6) 0.046(5) -0.007(4) -0.003(4) 0.007(5)
C11 0.059(6) 0.063(6) 0.046(5) -0.009(4) 0.002(4) 0.004(5)
C12 0.059(7) 0.090(9) 0.100(9) -0.013(7) -0.005(6) 0.020(6)
C13 0.075(7) 0.062(6) 0.045(5) 0.001(5) -0.007(5) -0.005(5)
Ni1A 0.065(11) 0.044(9) 0.031(6) -0.007(5) -0.010(6) 0.030(8)

loop_
_atom_type_symbol
_atom_type_description
_atom_type_scat_dispersion_real
_atom_type_scat_dispersion_imag
_atom_type_scat_source
C C 0.0181 0.0091 'International Tables Vol C Tables 4.2.6.8 and 6.1.1.4'
H H 0.0000 0.0000 'International Tables Vol C Tables 4.2.6.8 and 6.1.1.4'
N N 0.0311 0.0180 'International Tables Vol C Tables 4.2.6.8 and 6.1.1.4'
O O 0.0492 0.0322 'International Tables Vol C Tables 4.2.6.8 and 6.1.1.4'
Ni Ni -3.0029 0.5091 'International Tables Vol C Tables 4.2.6.8 and 6.1.1.4'

loop_
_geom_angle_atom_site_label_1
_geom_angle_atom_site_label_2
_geom_angle_atom_site_label_3
_geom_angle
_geom_angle_site_symmetry_1
_geom_angle_site_symmetry_3
N3 Ni1 O1 93.8(3) . 3_355
N3 Ni1 O3 96.7(3) . 12_566
O1 Ni1 O3 160.4(3) 3_355 12_566
N3 Ni1 N1 90.9(3) . .
O1 Ni1 N1 98.7(3) 3_355 .
O3 Ni1 N1 97.7(3) 12_566 .
N3 Ni1 O4 157.7(3) . 12_566
O1 Ni1 O4 103.7(3) 3_355 12_566
O3 Ni1 O4 62.7(3) 12_566 12_566
N1 Ni1 O4 99.9(3) . 12_566
N3 Ni1 O2 86.9(3) . 3_355
O1 Ni1 O2 62.4(3) 3_355 3_355
O3 Ni1 O2 101.6(3) 12_566 3_355
N1 Ni1 O2 160.7(3) . 3_355
O4 Ni1 O2 89.0(3) 12_566 3_355
N3 Ni1 C1 89.1(4) . 3_355
O1 Ni1 C1 31.5(3) 3_355 3_355
O3 Ni1 C1 132.0(4) 12_566 3_355
N1 Ni1 C1 129.9(3) . 3_355
O4 Ni1 C1 98.5(3) 12_566 3_355
O2 Ni1 C1 30.9(3) 3_355 3_355
N3 Ni1 C13 126.8(4) . 12_566
O1 Ni1 C13 132.3(3) 3_355 12_566
O3 Ni1 C13 31.5(3) 12_566 12_566
N1 Ni1 C13 103.9(3) . 12_566
O4 Ni1 C13 31.6(3) 12_566 12_566
O2 Ni1 C13 92.7(3) 3_355 12_566
C1 Ni1 C13 115.7(4) 3_355 12_566
N2 N1 C3 106.3(7) . .
N2 N1 Ni1A 89.7(7) . .
C3 N1 Ni1A 151.2(9) . .
N2 N1 Ni1 115.7(5) . .
C3 N1 Ni1 134.5(7) . .
N1 N2 C5 112.8(7) . .
N1 N2 C7 120.5(7) . .
C5 N2 C7 126.6(9) . .
N1 N2 Ni1A 56.8(6) . .
C5 N2 Ni1A 153.8(8) . .
C7 N2 Ni1A 67.9(6) . .
Ni1A N3 C9 150.1(13) . .
Ni1A N3 N4 106.2(11) . .
C9 N3 N4 100.9(9) . .
C9 N3 Ni1 134.4(8) . .
N4 N3 Ni1 123.0(7) . .
C11 N4 N3 116.0(8) . .
C11 N4 C7 129.2(8) . .
N3 N4 C7 114.2(8) . .
C11 N4 Ni1A 147.7(8) . .
N3 N4 Ni1A 33.7(6) . .
C7 N4 Ni1A 80.8(7) . .
C1 O1 Ni1 90.2(6) . 4_434
C1 O1 Ni1A 95.0(7) . 4_434
Ni1 O1 Ni1A 25.7(5) 4_434 4_434
C1 O2 Ni1 86.5(6) . 4_434
C13 O3 Ni1 91.4(6) . 15_545
C13 O4 Ni1 88.3(6) . 15_545
O2 C1 O1 120.8(9) . .
O2 C1 C4 120.9(10) . .
O1 C1 C4 118.3(10) . .
O2 C1 Ni1 62.6(5) . 4_434
O1 C1 Ni1 58.3(5) . 4_434
C4 C1 Ni1 173.4(8) . 4_434
N1 C3 C4 109.4(9) . .
N1 C3 C2 122.4(9) . .
C4 C3 C2 128.1(10) . .
C3 C4 C5 107.5(8) . .
C3 C4 C1 128.0(11) . .
C5 C4 C1 124.3(10) . .
N2 C5 C4 103.8(8) . .
N2 C5 C6 124.0(8) . .
C4 C5 C6 132.1(8) . .
N2 C7 N4 109.8(8) . .
N2 C7 Ni1A 76.2(6) . .
N4 C7 Ni1A 59.9(6) . .
N3 C9 C10 113.8(10) . .
N3 C9 C8 118.1(10) . .
C10 C9 C8 128.1(10) . .
N3 C9 Ni1A 14.0(7) . .
C10 C9 Ni1A 125.9(9) . .
C8 C9 Ni1A 105.7(9) . .
C9 C10 C11 105.6(9) . .
C9 C10 C13 129.0(10) . .
C11 C10 C13 125.4(10) . .
N4 C11 C10 103.6(9) . .
N4 C11 C12 122.5(10) . .
C10 C11 C12 133.9(11) . .
O3 C13 O4 116.2(9) . .
O3 C13 C10 119.8(10) . .
O4 C13 C10 124.0(10) . .
O3 C13 Ni1 57.1(5) . 15_545
O4 C13 Ni1 60.1(5) . 15_545
C10 C13 Ni1 171.1(8) . 15_545
N3 Ni1A N4 40.1(8) . .
N3 Ni1A N1 129.5(12) . .
N4 Ni1A N1 97.6(8) . .
N3 Ni1A O1 120.8(10) . 3_355
N4 Ni1A O1 110.7(8) . 3_355
N1 Ni1A O1 96.1(7) . 3_355
N3 Ni1A C7 79.2(11) . .
N4 Ni1A C7 39.4(5) . .
N1 Ni1A C7 67.7(6) . .
O1 Ni1A C7 88.4(7) 3_355 .
N3 Ni1A C9 15.9(7) . .
N4 Ni1A C9 54.7(5) . .
N1 Ni1A C9 133.1(8) . .
O1 Ni1A C9 127.5(6) 3_355 .
C7 Ni1A C9 94.1(8) . .
N3 Ni1A N2 101.5(11) . .
N4 Ni1A N2 64.9(6) . .
N1 Ni1A N2 33.5(3) . .
O1 Ni1A N2 100.6(7) 3_355 .
C7 Ni1A N2 35.8(4) . .
C9 Ni1A N2 111.5(8) . .

loop_
_geom_bond_atom_site_label_1
_geom_bond_atom_site_label_2
_geom_bond_distance
_geom_bond_site_symmetry_2
Ni1 N3 2.025(11) .
Ni1 O1 2.059(7) 3_355
Ni1 O3 2.063(7) 12_566
Ni1 N1 2.102(7) .
Ni1 O4 2.132(7) 12_566
Ni1 O2 2.151(7) 3_355
Ni1 C1 2.419(10) 3_355
Ni1 C13 2.458(10) 12_566
N1 N2 1.347(10) .
N1 C3 1.354(11) .
N1 Ni1A 2.045(14) .
N2 C5 1.364(11) .
N2 C7 1.473(12) .
N2 Ni1A 2.443(17) .
N3 Ni1A 1.181(19) .
N3 C9 1.338(13) .
N3 N4 1.369(10) .
N4 C11 1.336(12) .
N4 C7 1.497(12) .
N4 Ni1A 2.04(2) .
O1 C1 1.263(12) .
O1 Ni1A 2.199(16) 4_434
O2 C1 1.246(12) .
O3 C13 1.284(12) .
O4 C13 1.287(12) .
C1 C4 1.480(12) .
C2 C3 1.412(14) .
C3 C4 1.379(14) .
C4 C5 1.420(14) .
C5 C6 1.484(14) .
C7 Ni1A 2.33(2) .
C8 C9 1.497(14) .
C9 C10 1.372(14) .
C9 Ni1A 2.435(18) .
C10 C11 1.403(14) .
C10 C13 1.411(13) .
C11 C12 1.431(14) .
